data_4100547
_journal_name_full 'Journal of the American Chemical Society'
_journal_year 2005
_chemical_formula_sum 'C28 H13 Ag8 B0 F18 N3 O14.5'
_chemical_formula_weight 1828.37
_space_group_IT_number 14
_symmetry_cell_setting monoclinic
_symmetry_space_group_name_Hall '-P 2yn'
_symmetry_space_group_name_H-M 'P 1 21/n 1'
_cell_angle_alpha 90.00
_cell_angle_beta 100.988(2)
_cell_angle_gamma 90.00
_cell_formula_units_Z 4
_cell_length_a 8.6188(9)
_cell_length_b 39.546(4)
_cell_length_c 13.9061(14)
_cell_measurement_temperature 293(2)
_cell_volume 4652.8(8)
_diffrn_ambient_temperature 293(2)
_exptl_crystal_density_diffrn 2.610
_cod_depositor_comments
;
The following automatic conversions were performed:
'_symmetry_cell_setting' value 'Monoclinic' changed to 'monoclinic'
according to '/home/saulius/struct/CIF-dictionaries/cif_core.dic'
dictionary named 'cif_core.dic' version 2.4.1 from 2010-06-29.

Automatic conversion script
Id: cif_fix_enum 1527 2010-12-29 10:47:43Z saulius 
;
_cod_original_sg_symbol_H-M 'P 21/n'
_cod_original_formula_sum 'C28 H13 Ag8 B0 F18 N3 O14.50'
_cod_database_code 4100547

loop_
_symmetry_equiv_pos_as_xyz
'x, y, z'
'-x+1/2, y+1/2, -z+1/2'
'-x, -y, -z'
'x-1/2, -y-1/2, z-1/2'

loop_
_atom_site_label
_atom_site_type_symbol
_atom_site_fract_x
_atom_site_fract_y
_atom_site_fract_z
_atom_site_U_iso_or_equiv
_atom_site_adp_type
_atom_site_occupancy
_atom_site_symmetry_multiplicity
_atom_site_calc_flag
_atom_site_refinement_flags
_atom_site_disorder_assembly
_atom_site_disorder_group
Ag1 Ag 0.47599(11) 0.06460(3) 0.42823(7) 0.0489(3) Uani 1 1 d . . .
Ag2 Ag 0.33163(12) 0.13493(3) 0.42875(8) 0.0531(3) Uani 1 1 d . . .
Ag3 Ag 0.22138(12) 0.09155(3) 0.27384(7) 0.0598(3) Uani 1 1 d . . .
Ag4 Ag 0.57743(13) 0.11037(3) 0.27879(8) 0.0609(3) Uani 1 1 d . . .
Ag5 Ag -0.03608(12) 0.10569(3) 0.38471(9) 0.0679(4) Uani 1 1 d . . .
Ag6 Ag 0.69456(13) 0.12164(3) 0.48401(8) 0.0610(3) Uani 1 1 d . . .
Ag7 Ag -0.1064(2) 0.13880(5) 0.75345(12) 0.1104(6) Uani 1 1 d D . .
Ag8A Ag 0.0921(6) 0.20861(13) 0.3559(3) 0.2124(18) Uiso 0.70 1 d PD . .
Ag8B Ag -0.077(3) 0.1721(6) 0.2593(19) 0.209(9) Uiso 0.20 1 d P . .
Ag8C Ag 0.016(3) 0.1685(6) 0.2495(17) 0.124(7) Uiso 0.10 1 d P . .
C1 C 0.2260(14) 0.0857(3) 0.4333(10) 0.048(3) Uani 1 1 d . . .
C2 C 0.1898(13) 0.0655(3) 0.4901(9) 0.045(3) Uani 1 1 d . . .
C3 C 0.1469(13) 0.0399(3) 0.5572(9) 0.042(3) Uani 1 1 d . . .
C4 C 0.0481(15) 0.0487(3) 0.6246(9) 0.051(3) Uani 1 1 d . . .
H4A H 0.0105 0.0707 0.6265 0.061 Uiso 1 1 calc R . .
C5 C 0.0100(15) 0.0253(3) 0.6848(9) 0.052(3) Uani 1 1 d . . .
H5A H -0.0547 0.0312 0.7285 0.063 Uiso 1 1 calc R . .
C6 C 0.0637(16) -0.0072(3) 0.6840(9) 0.052(3) Uani 1 1 d . . .
H6A H 0.0347 -0.0232 0.7263 0.062 Uiso 1 1 calc R . .
C7 C 0.1609(13) -0.0161(3) 0.6201(8) 0.039(3) Uani 1 1 d . . .
C8 C 0.2016(12) 0.0078(3) 0.5558(8) 0.037(3) Uani 1 1 d . . .
H8A H 0.2660 0.0017 0.5121 0.045 Uiso 1 1 calc R . .
C9 C 0.2222(13) -0.0504(3) 0.6175(8) 0.043(3) Uani 1 1 d . . .
C10 C 0.2768(14) -0.0783(3) 0.6125(9) 0.047(3) Uani 1 1 d . . .
O1 O 0.442(3) 0.1454(4) 0.5960(10) 0.174(9) Uani 1 1 d . . .
O2 O 0.6361(17) 0.1107(4) 0.6466(11) 0.113(5) Uani 1 1 d . . .
C11 C 0.518(3) 0.1266(4) 0.6557(11) 0.080(6) Uani 1 1 d . A .
C12 C 0.4574(17) 0.1211(4) 0.7481(15) 0.092(6) Uani 1 1 d D . .
F11 F 0.317(4) 0.114(2) 0.704(3) 0.24(4) Uani 0.43(3) 1 d PD A 1
F12 F 0.512(9) 0.0982(16) 0.809(4) 0.30(6) Uani 0.43(3) 1 d PD A 1
F13 F 0.468(8) 0.1502(11) 0.787(5) 0.28(5) Uani 0.43(3) 1 d PD A 1
F11' F 0.573(3) 0.1138(9) 0.8158(16) 0.142(14) Uani 0.57(3) 1 d PD A 2
F12' F 0.393(4) 0.1459(6) 0.784(2) 0.152(17) Uani 0.57(3) 1 d PD A 2
F13' F 0.361(3) 0.0970(8) 0.751(2) 0.158(15) Uani 0.57(3) 1 d PD A 2
O3 O 0.2169(17) 0.1373(4) 0.1685(11) 0.129(6) Uani 1 1 d . . .
O4 O 0.4663(15) 0.1450(3) 0.1680(9) 0.095(4) Uani 1 1 d . . .
C13 C 0.325(2) 0.1498(4) 0.1374(11) 0.078(5) Uani 1 1 d D . .
C14 C 0.2871(19) 0.1735(4) 0.0564(12) 0.120(8) Uani 1 1 d D . .
F21 F 0.322(3) 0.1646(5) -0.0249(10) 0.222(11) Uani 1 1 d D . .
F22 F 0.1419(18) 0.1817(5) 0.0305(14) 0.262(14) Uani 1 1 d D . .
F23 F 0.355(2) 0.2028(4) 0.0678(11) 0.223(10) Uani 1 1 d D . .
O5 O 0.3669(14) 0.0533(3) 0.1940(7) 0.086(3) Uani 1 1 d . . .
O6 O 0.4214(11) 0.0170(2) 0.3210(7) 0.060(2) Uani 1 1 d . . .
C15 C 0.3984(16) 0.0252(4) 0.2331(11) 0.059(4) Uani 1 1 d . A .
C16 C 0.415(2) -0.0044(6) 0.1690(11) 0.133(11) Uani 1 1 d D . .
F31 F 0.564(3) -0.0138(9) 0.180(3) 0.22(3) Uani 0.43(3) 1 d PD A 1
F32 F 0.350(4) -0.0322(5) 0.1940(17) 0.118(15) Uani 0.43(3) 1 d PD A 1
F33 F 0.370(5) -0.0036(10) 0.0750(13) 0.13(2) Uani 0.43(3) 1 d PD A 1
F31' F 0.434(4) 0.0057(7) 0.0839(14) 0.131(15) Uani 0.57(3) 1 d PD A 2
F32' F 0.528(5) -0.0264(12) 0.195(4) 0.44(7) Uani 0.57(3) 1 d PD A 2
F33' F 0.288(5) -0.0231(11) 0.149(3) 0.46(2) Uani 0.57(3) 1 d PD A 2
O7 O 0.6527(16) 0.1775(3) 0.4008(13) 0.118(5) Uani 1 1 d . . .
O8 O 0.3979(15) 0.1847(3) 0.3804(9) 0.087(3) Uani 1 1 d . . .
C17 C 0.541(3) 0.1929(4) 0.3782(12) 0.076(5) Uani 1 1 d . A .
C18 C 0.557(2) 0.2273(5) 0.3439(13) 0.133(11) Uani 1 1 d D . .
F41 F 0.452(4) 0.2489(7) 0.365(5) 0.22(4) Uani 0.43(3) 1 d PD A 1
F42 F 0.554(9) 0.2312(11) 0.2495(15) 0.33(6) Uani 0.43(3) 1 d PD A 1
F43 F 0.695(4) 0.2397(17) 0.387(5) 0.23(4) Uani 0.43(3) 1 d PD A 1
F41' F 0.434(3) 0.2373(7) 0.281(2) 0.132(12) Uani 0.57(3) 1 d PD A 2
F42' F 0.583(6) 0.2515(7) 0.408(2) 0.19(2) Uani 0.57(3) 1 d PD A 2
F43' F 0.673(3) 0.2293(11) 0.297(3) 0.23(3) Uani 0.57(3) 1 d PD A 2
O9 O -0.0676(13) 0.1446(3) 0.5817(8) 0.079(3) Uani 1 1 d . . .
O10 O 0.0357(13) 0.1608(3) 0.4575(10) 0.082(3) Uani 1 1 d . . .
C19 C 0.0061(18) 0.1631(4) 0.5401(14) 0.068(4) Uani 1 1 d . . .
C20 C 0.0681(18) 0.1952(6) 0.5895(15) 0.110(7) Uani 1 1 d D . .
F51 F 0.2013(15) 0.2075(3) 0.5657(12) 0.166(6) Uani 1 1 d D . .
F52 F -0.0349(15) 0.2206(3) 0.5753(12) 0.164(6) Uani 1 1 d D . .
F53 F 0.1065(17) 0.1919(4) 0.6877(12) 0.181(7) Uani 1 1 d D . .
O11 O -0.1517(15) 0.1158(4) 0.2069(9) 0.105(4) Uani 1 1 d . . .
O12 O -0.0021(16) 0.0747(4) 0.1628(10) 0.103(4) Uani 1 1 d . . .
C21 C -0.119(2) 0.0936(6) 0.1526(13) 0.079(5) Uani 1 1 d . A .
C22 C -0.242(3) 0.0837(6) 0.058(2) 0.140(10) Uani 1 1 d D . .
F61 F -0.371(2) 0.0944(13) 0.065(3) 0.18(3) Uani 0.43(3) 1 d PD A 1
F62 F -0.193(3) 0.093(2) -0.0131(17) 0.25(4) Uani 0.43(3) 1 d PD A 1
F63 F -0.217(10) 0.0544(12) 0.082(7) 0.24(4) Uiso 0.30 1 d PD A 1
F61' F -0.189(5) 0.0673(12) -0.002(3) 0.26(3) Uani 0.57(3) 1 d PD A 2
F62' F -0.358(5) 0.0684(16) 0.072(3) 0.47(2) Uani 0.57(3) 1 d PD A 2
F63' F -0.289(7) 0.1101(9) 0.019(2) 0.33(3) Uani 0.70 1 d PD A 2
N1 N -0.236(4) 0.1873(7) 0.768(5) 0.39(4) Uani 1 1 d D . .
C101 C -0.299(6) 0.1955(14) 0.711(3) 0.24(3) Uani 1 1 d . . .
C102 C -0.444(4) 0.2277(10) 0.663(3) 0.24(2) Uani 1 1 d . . .
H10D H -0.4865 0.2231 0.5951 0.355 Uiso 1 1 calc R . .
H10E H -0.3943 0.2495 0.6685 0.355 Uiso 1 1 calc R . .
H10F H -0.5282 0.2275 0.6993 0.355 Uiso 1 1 calc R . .
N2 N 0.038(2) 0.1030(6) 0.8379(15) 0.118(7) Uani 1 1 d . . .
C103 C 0.118(3) 0.0874(8) 0.8933(19) 0.132(9) Uani 1 1 d . . .
C104 C 0.216(4) 0.0622(9) 0.970(2) 0.24(2) Uani 1 1 d . . .
H10A H 0.1725 0.0620 1.0283 0.356 Uiso 1 1 calc R . .
H10B H 0.3239 0.0694 0.9847 0.356 Uiso 1 1 calc R . .
H10C H 0.2099 0.0399 0.9420 0.356 Uiso 1 1 calc R . .
N3 N 0.087(6) 0.2598(9) 0.427(6) 0.59(5) Uiso 1 1 d D . .
C105 C 0.176(4) 0.2791(10) 0.454(3) 0.206(15) Uiso 1 1 d D . .
C106 C 0.228(4) 0.3096(9) 0.509(3) 0.230(17) Uiso 1 1 d D . .
H10G H 0.3341 0.3065 0.5446 0.346 Uiso 1 1 calc R . .
H10H H 0.1594 0.3140 0.5550 0.346 Uiso 1 1 calc R . .
H10I H 0.2243 0.3283 0.4652 0.346 Uiso 1 1 calc R . .
O1W O 0.5881(12) 0.0426(3) 0.5873(7) 0.068(3) Uani 1 1 d . . .
O2WA O -0.165(4) 0.1746(6) 0.276(2) 0.090(9) Uani 0.50 1 d P . .
O2WB O -0.088(2) 0.2060(5) 0.3411(14) 0.061(5) Uani 0.50 1 d P . .
O3W O -0.073(4) 0.1755(9) 0.174(3) 0.136(11) Uiso 0.50 1 d P . .

loop_
_atom_site_aniso_label
_atom_site_aniso_U_11
_atom_site_aniso_U_22
_atom_site_aniso_U_33
_atom_site_aniso_U_23
_atom_site_aniso_U_13
_atom_site_aniso_U_12
Ag1 0.0414(5) 0.0487(6) 0.0575(6) 0.0028(5) 0.0113(4) 0.0023(4)
Ag2 0.0538(6) 0.0433(6) 0.0630(6) 0.0036(5) 0.0132(5) -0.0034(5)
Ag3 0.0570(6) 0.0740(8) 0.0486(6) 0.0045(5) 0.0109(5) 0.0055(5)
Ag4 0.0569(7) 0.0657(8) 0.0604(7) 0.0197(5) 0.0123(5) 0.0143(5)
Ag5 0.0386(6) 0.0943(9) 0.0718(7) -0.0161(6) 0.0130(5) -0.0010(6)
Ag6 0.0596(7) 0.0582(7) 0.0693(7) -0.0155(5) 0.0226(5) -0.0081(5)
Ag7 0.1081(12) 0.1220(15) 0.0975(11) -0.0032(10) 0.0105(9) 0.0106(10)
C1 0.044(7) 0.031(7) 0.072(9) 0.016(6) 0.017(6) 0.009(5)
C2 0.038(6) 0.041(8) 0.055(7) -0.005(6) 0.008(6) 0.011(6)
C3 0.038(6) 0.035(7) 0.053(7) -0.005(5) 0.005(5) 0.001(5)
C4 0.052(8) 0.044(8) 0.058(8) -0.006(6) 0.013(6) 0.012(6)
C5 0.050(8) 0.057(9) 0.058(8) 0.004(7) 0.031(6) 0.004(6)
C6 0.066(9) 0.051(9) 0.042(7) 0.012(6) 0.022(6) 0.007(7)
C7 0.040(6) 0.037(7) 0.039(6) -0.006(5) 0.004(5) 0.010(5)
C8 0.028(6) 0.044(8) 0.041(6) -0.002(5) 0.009(5) -0.006(5)
C9 0.037(6) 0.051(9) 0.039(6) 0.005(6) 0.005(5) -0.012(6)
C10 0.048(7) 0.037(8) 0.060(8) 0.006(6) 0.023(6) 0.004(6)
O1 0.34(3) 0.085(11) 0.071(9) 0.011(8) -0.022(12) -0.058(14)
O2 0.108(11) 0.114(12) 0.132(12) -0.058(9) 0.062(9) -0.028(9)
C11 0.138(17) 0.054(11) 0.047(9) 0.004(8) 0.013(10) -0.040(11)
C12 0.069(12) 0.117(18) 0.097(16) -0.008(13) 0.032(12) 0.011(12)
F11 0.23(5) 0.41(10) 0.12(4) -0.07(5) 0.11(4) -0.14(6)
F12 0.38(11) 0.31(8) 0.25(7) 0.22(7) 0.17(7) 0.22(9)
F13 0.19(5) 0.38(10) 0.31(8) -0.25(8) 0.17(5) -0.10(6)
F11' 0.15(2) 0.23(4) 0.046(12) 0.017(17) 0.014(14) -0.03(3)
F12' 0.19(4) 0.15(3) 0.14(3) 0.01(2) 0.11(3) 0.07(3)
F13' 0.15(3) 0.21(3) 0.12(3) 0.06(2) 0.06(2) -0.08(2)
O3 0.103(10) 0.137(14) 0.142(13) 0.093(11) 0.010(9) 0.000(9)
O4 0.091(9) 0.107(10) 0.091(9) 0.037(7) 0.023(7) 0.023(7)
C13 0.071(12) 0.087(13) 0.072(11) 0.020(9) 0.001(9) -0.005(10)
C14 0.112(18) 0.106(19) 0.15(2) 0.063(17) 0.032(16) 0.016(14)
F21 0.37(3) 0.22(2) 0.082(9) 0.047(11) 0.054(13) 0.107(19)
F22 0.134(12) 0.35(3) 0.30(2) 0.26(2) 0.042(14) 0.080(16)
F23 0.34(3) 0.121(14) 0.170(15) 0.098(12) -0.053(15) -0.015(15)
O5 0.117(9) 0.085(9) 0.057(6) 0.005(6) 0.024(6) 0.033(7)
O6 0.075(6) 0.056(6) 0.052(5) 0.003(4) 0.021(5) -0.003(5)
C15 0.061(9) 0.052(10) 0.068(10) -0.015(8) 0.021(7) 0.010(7)
C16 0.23(3) 0.12(2) 0.057(13) -0.010(13) 0.043(17) 0.03(2)
F31 0.14(3) 0.27(6) 0.22(4) -0.17(4) -0.03(3) 0.15(4)
F32 0.28(4) 0.043(15) 0.039(13) 0.000(11) 0.058(17) -0.01(2)
F33 0.25(5) 0.08(3) 0.053(16) -0.012(14) 0.00(2) -0.06(3)
F31' 0.23(4) 0.067(18) 0.12(2) -0.051(14) 0.10(2) -0.03(2)
F32' 0.74(15) 0.15(4) 0.59(13) -0.14(6) 0.48(13) -0.16(7)
F33' 0.83(8) 0.45(5) 0.18(4) -0.24(4) 0.27(4) -0.515
O7 0.077(9) 0.061(9) 0.208(17) 0.024(9) 0.006(9) -0.003(7)
O8 0.096(9) 0.054(7) 0.112(9) 0.029(6) 0.024(7) 0.010(6)
C17 0.092(14) 0.057(11) 0.078(11) 0.003(8) 0.011(10) -0.004(10)
C18 0.11(2) 0.088(19) 0.19(3) 0.07(2) 0.00(2) -0.033(15)
F41 0.13(3) 0.010(16) 0.55(12) 0.02(4) 0.12(5) 0.010(17)
F42 0.89(19) 0.05(2) 0.09(2) 0.024(19) 0.16(7) -0.02(6)
F43 0.37(9) 0.13(5) 0.23(6) -0.05(5) 0.14(6) -0.09(6)
F41' 0.21(3) 0.047(19) 0.16(3) 0.035(17) 0.08(2) 0.006(17)
F42' 0.34(6) 0.051(19) 0.18(3) -0.012(16) 0.02(4) -0.10(3)
F43' 0.13(2) 0.20(4) 0.39(7) 0.19(5) 0.12(3) 0.02(2)
O9 0.076(7) 0.076(8) 0.087(8) -0.012(6) 0.021(6) -0.024(6)
O10 0.074(7) 0.052(7) 0.125(10) -0.001(6) 0.030(7) -0.003(5)
C19 0.048(9) 0.065(12) 0.089(12) -0.018(9) 0.010(9) 0.011(8)
C20 0.088(15) 0.096(18) 0.15(2) -0.002(16) 0.028(15) 0.000(13)
F51 0.150(12) 0.105(10) 0.266(18) -0.047(11) 0.095(13) -0.059(9)
F52 0.140(11) 0.066(8) 0.282(18) -0.057(10) 0.029(11) 0.019(8)
F53 0.185(15) 0.126(13) 0.212(16) -0.078(13) -0.013(13) -0.033(10)
O11 0.096(9) 0.147(14) 0.078(8) -0.003(8) 0.030(7) -0.006(9)
O12 0.084(9) 0.104(10) 0.111(10) 0.017(8) -0.006(7) 0.004(8)
C21 0.063(11) 0.109(16) 0.062(10) 0.005(10) 0.006(9) -0.009(10)
C22 0.10(2) 0.18(3) 0.13(2) 0.01(2) 0.007(19) 0.033(19)
F61 0.008(11) 0.39(7) 0.15(4) -0.16(4) 0.010(14) -0.02(2)
F62 0.07(2) 0.66(13) 0.016(13) 0.01(3) 0.014(13) 0.00(4)
F61' 0.22(4) 0.36(6) 0.20(4) -0.24(5) 0.06(3) -0.07(4)
F62' 0.39(4) 0.92(9) 0.13(3) -0.21(5) 0.08(3) -0.517
F63' 0.28(5) 0.59(10) 0.11(3) 0.01(4) -0.01(3) 0.20(6)
N1 0.14(3) 0.31(6) 0.71(11) -0.29(7) 0.07(5) -0.08(3)
C101 0.25(5) 0.35(6) 0.17(3) -0.21(4) 0.16(3) -0.22(4)
C102 0.20(4) 0.25(5) 0.23(4) -0.01(3) -0.04(3) -0.11(3)
N2 0.098(14) 0.147(19) 0.109(15) 0.005(13) 0.019(11) 0.003(12)
C103 0.13(2) 0.18(3) 0.098(18) -0.007(18) 0.054(17) -0.01(2)
C104 0.29(4) 0.24(4) 0.15(3) 0.01(2) -0.05(3) 0.18(3)
O1W 0.083(7) 0.061(7) 0.058(6) 0.008(5) 0.008(5) -0.001(5)
O2WA 0.13(2) 0.054(14) 0.109(19) 0.005(12) 0.086(18) 0.016(14)
O2WB 0.057(11) 0.054(12) 0.076(13) 0.014(10) 0.021(10) 0.011(9)

loop_
_geom_bond_atom_site_label_1
_geom_bond_atom_site_label_2
_geom_bond_distance
_geom_bond_site_symmetry_2
_geom_bond_publ_flag
Ag1 C1 2.325(12) . ?
Ag1 C10 2.369(12) 3_656 ?
Ag1 O6 2.391(9) . ?
Ag1 O1W 2.403(9) . ?
Ag1 Ag6 2.9464(15) . ?
Ag1 Ag3 2.9605(14) . ?
Ag1 Ag4 3.0087(15) . ?
Ag1 Ag2 3.0475(14) . ?
Ag2 C1 2.154(12) . ?
Ag2 O8 2.189(11) . ?
Ag2 O1 2.374(14) . ?
Ag2 Ag3 2.7760(15) . ?
Ag2 Ag6 3.1201(15) . ?
Ag2 Ag5 3.3191(14) . ?
Ag3 C1 2.222(13) . ?
Ag3 O3 2.323(12) . ?
Ag3 O12 2.325(13) . ?
Ag3 O5 2.373(11) . ?
Ag3 Ag5 2.9863(15) . ?
Ag3 Ag4 3.1457(16) . ?
Ag4 O4 2.145(11) . ?
Ag4 C10 2.179(13) 3_656 ?
Ag4 Ag6 2.8747(16) . ?
Ag5 C10 2.347(12) 3_556 ?
Ag5 C1 2.366(12) . ?
Ag5 O10 2.433(11) . ?
Ag5 O11 2.516(13) . ?
Ag5 C9 2.708(11) 3_556 ?
Ag5 Ag6 2.9860(15) 1_455 ?
Ag5 Ag8B 3.14(2) . ?
Ag5 Ag8C 3.20(2) . ?
Ag6 C10 2.219(13) 3_656 ?
Ag6 O9 2.410(11) 1_655 ?
Ag6 O2 2.447(14) . ?
Ag6 O7 2.489(13) . ?
Ag6 Ag5 2.9860(15) 1_655 ?
Ag7 N2 2.09(2) . ?
Ag7 N1 2.249(5) . ?
Ag7 O9 2.484(12) . ?
Ag8A O2WB 1.526(18) . ?
Ag8A Ag8C 2.18(2) . ?
Ag8A N3 2.254(5) . ?
Ag8A Ag8B 2.30(2) . ?
Ag8A O10 2.463(12) . ?
Ag8B O2WA 0.84(3) . ?
Ag8B Ag8C 0.85(3) . ?
Ag8B O3W 1.20(3) . ?
Ag8B O2WB 1.77(3) . ?
Ag8B O11 2.39(3) . ?
Ag8C O3W 1.20(4) . ?
Ag8C O2WA 1.69(4) . ?
Ag8C O2WB 2.25(3) . ?
Ag8C O11 2.54(3) . ?
Ag8C O3 2.55(3) . ?
C1 C2 1.206(17) . ?
C2 C3 1.472(18) . ?
C3 C8 1.356(16) . ?
C3 C4 1.424(16) . ?
C4 C5 1.330(18) . ?
C5 C6 1.367(18) . ?
C6 C7 1.378(16) . ?
C7 C8 1.391(16) . ?
C7 C9 1.458(17) . ?
C9 C10 1.207(16) . ?
C9 Ag5 2.708(11) 3_556 ?
C10 Ag4 2.179(13) 3_656 ?
C10 Ag6 2.219(13) 3_656 ?
C10 Ag5 2.347(12) 3_556 ?
C10 Ag1 2.369(12) 3_656 ?
O1 C11 1.21(2) . ?
O2 C11 1.22(2) . ?
C11 C12 1.49(3) . ?
C12 F13 1.27(2) . ?
C12 F11' 1.269(19) . ?
C12 F12 1.27(2) . ?
C12 F13' 1.271(18) . ?
C12 F11 1.28(2) . ?
C12 F12' 1.278(18) . ?
O3 C13 1.206(19) . ?
O4 C13 1.226(19) . ?
C13 C14 1.452(5) . ?
C14 F21 1.275(15) . ?
C14 F22 1.276(14) . ?
C14 F23 1.292(14) . ?
O5 C15 1.244(17) . ?
O6 C15 1.244(17) . ?
C15 C16 1.49(3) . ?
C16 F31' 1.288(16) . ?
C16 F33 1.290(17) . ?
C16 F32' 1.303(18) . ?
C16 F33' 1.304(18) . ?
C16 F32 1.313(17) . ?
C16 F31 1.324(17) . ?
O7 C17 1.13(2) . ?
O8 C17 1.28(2) . ?
C17 C18 1.46(2) . ?
C18 F42' 1.293(15) . ?
C18 F43' 1.298(16) . ?
C18 F41' 1.306(16) . ?
C18 F41 1.317(5) . ?
C18 F42 1.318(5) . ?
C18 F43 1.318(5) . ?
O9 C19 1.19(2) . ?
O9 Ag6 2.410(11) 1_455 ?
O10 C19 1.227(18) . ?
C19 C20 1.50(3) . ?
C20 F52 1.329(15) . ?
C20 F51 1.345(15) . ?
C20 F53 1.348(16) . ?
O11 C21 1.23(2) . ?
O12 C21 1.24(2) . ?
C21 C22 1.57(3) . ?
C22 F61 1.209(18) . ?
C22 F62 1.21(2) . ?
C22 F63' 1.21(2) . ?
C22 F63 1.21(2) . ?
C22 F62' 1.21(2) . ?
C22 F61' 1.214(19) . ?
N1 C101 0.93(7) . ?
C101 C102 1.82(6) . ?
N2 C103 1.12(3) . ?
C103 C104 1.58(4) . ?
N3 C105 1.101(5) . ?
C105 C106 1.450(5) . ?
O2WA O2WB 1.60(3) . ?
O2WA O3W 1.75(4) . ?
